data_4328710
loop_
_publ_author_name
'Sinisa Vukovic'
'Lori A. Watson'
'Sung Ok Kang'
'Radu Custelcean'
'Benjamin P. Hay'

_publ_contact_author_email custelceanr@ornl.gov
_publ_contact_author_name 'Radu Custelcean'
_publ_section_title
;
 How Amidoximate Binds the Uranyl Cation
;
_journal_name_full 'Inorganic Chemistry'
_journal_page_first 3855
_journal_page_last 3859
_journal_paper_doi 10.1021/ic300062s
_journal_volume 51
_journal_year 2012
_chemical_formula_sum 'C6 H18 N4 O6 U'
_chemical_formula_weight 480.27
_chemical_name_systematic
; 
 ? 
;
_space_group_IT_number 14
_symmetry_cell_setting monoclinic
_symmetry_space_group_name_Hall '-P 2yn'
_symmetry_space_group_name_H-M 'P 1 21/n 1'
_atom_sites_solution_hydrogens geom
_atom_sites_solution_primary direct
_atom_sites_solution_secondary difmap
_audit_creation_method SHELXL-97
_cell_angle_alpha 90.00
_cell_angle_beta 91.6970(10)
_cell_angle_gamma 90.00
_cell_formula_units_Z 2
_cell_length_a 5.8369(5)
_cell_length_b 8.1327(6)
_cell_length_c 13.7292(11)
_cell_measurement_temperature 173(2)
_cell_volume 651.44(9)
_computing_structure_refinement 'SHELXL-97 (Sheldrick, 1997)'
_computing_structure_solution 'SHELXS-97 (Sheldrick, 1990)'
_diffrn_ambient_temperature 173(2)
_diffrn_measured_fraction_theta_full 1.000
_diffrn_measured_fraction_theta_max 1.000
_diffrn_radiation_monochromator graphite
_diffrn_radiation_source 'fine-focus sealed tube'
_diffrn_radiation_type MoK\a
_diffrn_radiation_wavelength 0.71073
_diffrn_reflns_av_R_equivalents 0.0229
_diffrn_reflns_av_sigmaI/netI 0.0197
_diffrn_reflns_limit_h_max 7
_diffrn_reflns_limit_h_min -7
_diffrn_reflns_limit_k_max 10
_diffrn_reflns_limit_k_min -10
_diffrn_reflns_limit_l_max 18
_diffrn_reflns_limit_l_min -18
_diffrn_reflns_number 6444
_diffrn_reflns_theta_full 28.28
_diffrn_reflns_theta_max 28.28
_diffrn_reflns_theta_min 2.91
_exptl_absorpt_coefficient_mu 12.481
_exptl_absorpt_correction_T_max 0.5214
_exptl_absorpt_correction_T_min 0.3158
_exptl_absorpt_correction_type multi-scan
_exptl_absorpt_process_details SADABS
_exptl_crystal_density_diffrn 2.448
_exptl_crystal_F_000 444
_exptl_crystal_size_max 0.12
_exptl_crystal_size_mid 0.08
_exptl_crystal_size_min 0.06
_refine_diff_density_max 1.426
_refine_diff_density_min -0.485
_refine_diff_density_rms 0.129
_refine_ls_extinction_method none
_refine_ls_goodness_of_fit_ref 1.055
_refine_ls_hydrogen_treatment mixed
_refine_ls_matrix_type full
_refine_ls_number_parameters 93
_refine_ls_number_reflns 1613
_refine_ls_number_restraints 0
_refine_ls_restrained_S_all 1.055
_refine_ls_R_factor_all 0.0265
_refine_ls_R_factor_gt 0.0181
_refine_ls_shift/su_max 0.000
_refine_ls_shift/su_mean 0.000
_refine_ls_structure_factor_coef Fsqd
_refine_ls_weighting_details 'calc w=1/[\s^2^(Fo^2^)+(0.0239P)^2^+0.1827P] where P=(Fo^2^+2Fc^2^)/3'
_refine_ls_weighting_scheme calc
_refine_ls_wR_factor_gt 0.0410
_refine_ls_wR_factor_ref 0.0443
_reflns_number_gt 1239
_reflns_number_total 1613
_reflns_threshold_expression >2sigma(I)
_cod_data_source_file ic300062s_si_003.cif
_cod_data_source_block c:\frames\411\work\411s
_cod_database_code 4328710

loop_
_symmetry_equiv_pos_as_xyz
'x, y, z'
'-x+1/2, y+1/2, -z+1/2'
'-x, -y, -z'
'x-1/2, -y-1/2, z-1/2'

loop_
_atom_site_label
_atom_site_type_symbol
_atom_site_fract_x
_atom_site_fract_y
_atom_site_fract_z
_atom_site_U_iso_or_equiv
_atom_site_adp_type
_atom_site_occupancy
_atom_site_symmetry_multiplicity
_atom_site_calc_flag
_atom_site_refinement_flags
U1 U 0.0000 0.5000 0.0000 0.01606(6) Uani 1 2 d S
O1 O 0.2735(4) 0.6021(3) -0.11041(15) 0.0198(5) Uani 1 1 d .
N1 N 0.2924(6) 0.8710(4) -0.2215(3) 0.0282(7) Uani 1 1 d .
C1 C -0.0979(7) 0.9512(5) -0.1813(3) 0.0266(8) Uani 1 1 d .
H1A H -0.2235 0.9097 -0.1423 0.040 Uiso 1 1 calc R
H1B H -0.1488 0.9581 -0.2498 0.040 Uiso 1 1 calc R
H1C H -0.0527 1.0608 -0.1579 0.040 Uiso 1 1 calc R
O2 O 0.1145(4) 0.6266(3) 0.09635(16) 0.0212(5) Uani 1 1 d .
N2 N 0.0863(5) 0.7115(3) -0.1150(2) 0.0201(6) Uani 1 1 d .
C2 C 0.1022(5) 0.8372(4) -0.1717(2) 0.0200(7) Uani 1 1 d .
O3 O 0.3477(4) 0.3299(3) 0.01271(19) 0.0227(5) Uani 1 1 d .
C3 C 0.3980(6) 0.1949(4) -0.0495(3) 0.0320(9) Uani 1 1 d .
H3A H 0.2858 0.1071 -0.0403 0.048 Uiso 1 1 calc R
H3B H 0.5522 0.1535 -0.0334 0.048 Uiso 1 1 calc R
H3C H 0.3906 0.2315 -0.1176 0.048 Uiso 1 1 calc R
H2 H 0.284(7) 0.927(6) -0.263(3) 0.032(12) Uiso 1 1 d .
H3 H 0.451(6) 0.353(5) 0.036(3) 0.024(12) Uiso 1 1 d .
H4 H 0.410(7) 0.797(5) -0.217(3) 0.036(12) Uiso 1 1 d .

loop_
_atom_site_aniso_label
_atom_site_aniso_U_11
_atom_site_aniso_U_22
_atom_site_aniso_U_33
_atom_site_aniso_U_23
_atom_site_aniso_U_13
_atom_site_aniso_U_12
U1 0.01531(9) 0.01693(9) 0.01593(9) -0.00009(8) 0.00037(6) 0.00140(7)
O1 0.0176(11) 0.0224(13) 0.0196(12) 0.0016(10) 0.0040(9) 0.0032(10)
N1 0.0308(18) 0.0282(19) 0.0258(17) 0.0106(15) 0.0074(14) -0.0003(15)
C1 0.0244(19) 0.0259(18) 0.029(2) 0.0068(16) -0.0025(15) 0.0017(15)
O2 0.0204(11) 0.0219(13) 0.0212(12) -0.0036(10) -0.0006(9) -0.0024(10)
N2 0.0181(14) 0.0205(15) 0.0220(15) 0.0031(12) 0.0031(11) 0.0015(11)
C2 0.0206(16) 0.0228(17) 0.0163(15) -0.0022(13) -0.0020(13) -0.0033(14)
O3 0.0133(12) 0.0248(14) 0.0298(14) -0.0026(11) -0.0034(10) 0.0034(10)
C3 0.031(2) 0.024(2) 0.041(2) -0.0056(17) 0.0001(18) 0.0062(16)

loop_
_atom_type_symbol
_atom_type_description
_atom_type_scat_dispersion_real
_atom_type_scat_dispersion_imag
_atom_type_scat_source
C C 0.0033 0.0016 'International Tables Vol C Tables 4.2.6.8 and 6.1.1.4'
H H 0.0000 0.0000 'International Tables Vol C Tables 4.2.6.8 and 6.1.1.4'
N N 0.0061 0.0033 'International Tables Vol C Tables 4.2.6.8 and 6.1.1.4'
O O 0.0106 0.0060 'International Tables Vol C Tables 4.2.6.8 and 6.1.1.4'
U U -9.6767 9.6646 'International Tables Vol C Tables 4.2.6.8 and 6.1.1.4'

loop_
_geom_angle_atom_site_label_1
_geom_angle_atom_site_label_2
_geom_angle_atom_site_label_3
_geom_angle
_geom_angle_site_symmetry_1
_geom_angle_site_symmetry_3
O2 U1 O2 180.0 . 3_565
O2 U1 O1 91.55(9) . .
O2 U1 O1 88.44(9) 3_565 .
O2 U1 O1 88.45(9) . 3_565
O2 U1 O1 91.55(9) 3_565 3_565
O1 U1 O1 180.0 . 3_565
O2 U1 N2 89.59(10) . .
O2 U1 N2 90.41(10) 3_565 .
O1 U1 N2 34.27(8) . .
O1 U1 N2 145.73(8) 3_565 .
O2 U1 N2 90.41(10) . 3_565
O2 U1 N2 89.59(10) 3_565 3_565
O1 U1 N2 145.73(8) . 3_565
O1 U1 N2 34.27(8) 3_565 3_565
N2 U1 N2 180.0 . 3_565
O2 U1 O3 91.04(9) . 3_565
O2 U1 O3 88.96(9) 3_565 3_565
O1 U1 O3 109.02(8) . 3_565
O1 U1 O3 70.98(8) 3_565 3_565
N2 U1 O3 74.85(9) . 3_565
N2 U1 O3 105.15(9) 3_565 3_565
O2 U1 O3 88.96(9) . .
O2 U1 O3 91.04(9) 3_565 .
O1 U1 O3 70.98(8) . .
O1 U1 O3 109.02(8) 3_565 .
N2 U1 O3 105.15(9) . .
N2 U1 O3 74.85(9) 3_565 .
O3 U1 O3 180.0 3_565 .
N2 O1 U1 73.45(14) . .
C2 N2 O1 117.2(3) . .
C2 N2 U1 170.4(2) . .
O1 N2 U1 72.28(14) . .
N2 C2 N1 122.9(3) . .
N2 C2 C1 118.4(3) . .
N1 C2 C1 118.8(3) . .
C3 O3 U1 125.1(2) . .

loop_
_geom_bond_atom_site_label_1
_geom_bond_atom_site_label_2
_geom_bond_distance
_geom_bond_site_symmetry_2
U1 O2 1.790(2) .
U1 O2 1.790(2) 3_565
U1 O1 2.383(2) .
U1 O1 2.383(2) 3_565
U1 N2 2.398(3) .
U1 N2 2.398(3) 3_565
U1 O3 2.458(2) 3_565
U1 O3 2.458(2) .
O1 N2 1.409(3) .
N1 C2 1.349(4) .
C1 C2 1.495(5) .
N2 C2 1.290(4) .
O3 C3 1.427(4) .
